data_4108737
loop_
_publ_author_name
'Natalie D. Coombs'
'Dragoslav Vidovic'
'Joanna K. Day'
'Amber L. Thompson'
'Delphine D. Le Pevelen'
'Andreas Stasch'
'William Clegg'
'Luca Russo'
'Louise Male'
'Michael B. Hursthouse'
'David J. Willock'
'Simon Aldridge'

_publ_contact_author 'Simon Aldridge'
_publ_contact_author_email Simon.Aldridge@chem.ox.ac.uk
_publ_section_title
;
 Cationic Terminal Gallylene Complexes by Halide Abstraction: Coordination
 Chemistry of a Valence Isoelectronic Analogue of CO and N2
;
_journal_name_full 'Journal of the American Chemical Society'
_journal_page_first 16111
_journal_page_last 16124
_journal_paper_doi 10.1021/ja806655f
_journal_volume 130
_journal_year 2008
_chemical_formula_moiety 'C37 H39 Fe Ga I2 O P2, C7 H8'
_chemical_formula_sum 'C44 H47 Fe Ga I2 O P2'
_chemical_formula_weight 1033.13
_space_group_IT_number 14
_symmetry_cell_setting monoclinic
_symmetry_space_group_name_Hall '-P 2ybc'
_symmetry_space_group_name_H-M 'P 1 21/c 1'
_atom_sites_solution_hydrogens geom
_atom_sites_solution_primary direct
_atom_sites_solution_secondary difmap
_audit_creation_method SHELXL-97
_cell_angle_alpha 90.00
_cell_angle_beta 100.11(3)
_cell_angle_gamma 90.00
_cell_formula_units_Z 4
_cell_length_a 11.068(2)
_cell_length_b 24.636(5)
_cell_length_c 15.587(3)
_cell_measurement_reflns_used 38225
_cell_measurement_temperature 150(2)
_cell_measurement_theta_max 26.813
_cell_measurement_theta_min 2.537
_cell_volume 4184.1(14)
_computing_cell_refinement 'HKL Scalepack (Otwinowski & Minor 1997)'
_computing_data_collection 'Collect (Nonius BV, 1997-2000)'
_computing_data_reduction 'HKL Denzo and Scalepack (Otwinowski & Minor 1997)'
_computing_molecular_graphics 'Bruker SHELXTL'
_computing_publication_material 'Bruker SHELXTL'
_computing_structure_refinement 'SHELXL-97 (Sheldrick, 1997)'
_computing_structure_solution 'SHELXS-97 (Sheldrick, 1997)'
_diffrn_ambient_temperature 150(2)
_diffrn_detector_area_resol_mean 9
_diffrn_measured_fraction_theta_full 0.998
_diffrn_measured_fraction_theta_max 0.998
_diffrn_measurement_device_type 'Nonius KappaCCD'
_diffrn_measurement_method CCD
_diffrn_radiation_monochromator graphite
_diffrn_radiation_source 'fine-focus sealed tube'
_diffrn_radiation_type MoK\a
_diffrn_radiation_wavelength 0.71073
_diffrn_reflns_av_R_equivalents 0.0982
_diffrn_reflns_av_sigmaI/netI 0.0568
_diffrn_reflns_limit_h_max 13
_diffrn_reflns_limit_h_min -13
_diffrn_reflns_limit_k_max 29
_diffrn_reflns_limit_k_min -28
_diffrn_reflns_limit_l_max 18
_diffrn_reflns_limit_l_min -18
_diffrn_reflns_number 49113
_diffrn_reflns_theta_full 25.00
_diffrn_reflns_theta_max 25.00
_diffrn_reflns_theta_min 2.97
_exptl_absorpt_coefficient_mu 2.575
_exptl_absorpt_correction_T_max 0.884
_exptl_absorpt_correction_T_min 0.726
_exptl_absorpt_correction_type multi-scan
_exptl_absorpt_process_details 'Sortav (Blessing, 1995)'
_exptl_crystal_colour orange
_exptl_crystal_density_diffrn 1.640
_exptl_crystal_description block
_exptl_crystal_F_000 2048
_exptl_crystal_size_max 0.15
_exptl_crystal_size_mid 0.08
_exptl_crystal_size_min 0.05
_refine_diff_density_max 0.840
_refine_diff_density_min -0.585
_refine_diff_density_rms 0.122
_refine_ls_extinction_method none
_refine_ls_goodness_of_fit_ref 1.053
_refine_ls_hydrogen_treatment constr
_refine_ls_matrix_type full
_refine_ls_number_parameters 461
_refine_ls_number_reflns 7357
_refine_ls_number_restraints 28
_refine_ls_restrained_S_all 1.069
_refine_ls_R_factor_all 0.0634
_refine_ls_R_factor_gt 0.0437
_refine_ls_shift/su_max 0.006
_refine_ls_shift/su_mean 0.000
_refine_ls_structure_factor_coef Fsqd
_refine_ls_weighting_details 'calc w=1/[\s^2^(Fo^2^)+(0.0174P)^2^+13.1742P] where P=(Fo^2^+2Fc^2^)/3'
_refine_ls_weighting_scheme calc
_refine_ls_wR_factor_gt 0.0791
_refine_ls_wR_factor_ref 0.0849
_reflns_number_gt 5857
_reflns_number_total 7357
_reflns_threshold_expression >2sigma(I)
_cod_data_source_file ja806655f_si_001_02.cif
_cod_data_source_block 2
_cod_original_cell_volume 4184.4(14)
_cod_database_code 4108737

loop_
_symmetry_equiv_pos_as_xyz
'x, y, z'
'-x, y+1/2, -z+1/2'
'-x, -y, -z'
'x, -y-1/2, z-1/2'

loop_
_atom_site_label
_atom_site_type_symbol
_atom_site_fract_x
_atom_site_fract_y
_atom_site_fract_z
_atom_site_U_iso_or_equiv
_atom_site_adp_type
_atom_site_occupancy
_atom_site_symmetry_multiplicity
_atom_site_calc_flag
_atom_site_refinement_flags
_atom_site_disorder_assembly
_atom_site_disorder_group
I1 I 0.33584(3) 0.238290(12) 0.175859(19) 0.02853(7) Uani 1 1 d . . .
Ga1 Ga 0.27391(4) 0.332602(18) 0.09339(3) 0.02057(11) Uani 1 1 d . . .
Fe1 Fe 0.07211(5) 0.35144(2) 0.02293(4) 0.01929(14) Uani 1 1 d . . .
P1 P -0.00091(9) 0.34612(4) 0.14589(7) 0.0202(3) Uani 1 1 d . . .
O1 O 0.1319(3) 0.46520(11) 0.04378(19) 0.0308(8) Uani 1 1 d . . .
C1 C -0.0260(4) 0.36855(17) -0.1023(3) 0.0223(10) Uani 1 1 d . . .
I2 I 0.47677(3) 0.346914(13) 0.028663(19) 0.03143(8) Uani 1 1 d . . .
P2 P 0.33172(10) 0.39505(4) 0.22284(7) 0.0218(3) Uani 1 1 d . . .
C2 C 0.0949(4) 0.34862(17) -0.1084(2) 0.0228(10) Uani 1 1 d . . .
C3 C 0.1052(4) 0.29477(17) -0.0747(3) 0.0222(10) Uani 1 1 d . . .
C4 C -0.0065(4) 0.28152(17) -0.0470(3) 0.0240(10) Uani 1 1 d . . .
C5 C -0.0886(4) 0.32749(17) -0.0651(2) 0.0236(10) Uani 1 1 d . . .
C6 C -0.0794(4) 0.42131(18) -0.1387(3) 0.0310(12) Uani 1 1 d . . .
H6A H -0.1136 0.4168 -0.2007 0.047 Uiso 1 1 calc R . .
H6B H -0.0149 0.4490 -0.1320 0.047 Uiso 1 1 calc R . .
H6C H -0.1445 0.4327 -0.1073 0.047 Uiso 1 1 calc R . .
C7 C 0.1858(4) 0.37673(19) -0.1538(3) 0.0324(12) Uani 1 1 d . . .
H7A H 0.2679 0.3738 -0.1183 0.049 Uiso 1 1 calc R . .
H7B H 0.1633 0.4151 -0.1621 0.049 Uiso 1 1 calc R . .
H7C H 0.1855 0.3597 -0.2106 0.049 Uiso 1 1 calc R . .
C8 C 0.2069(4) 0.25576(17) -0.0816(3) 0.0287(11) Uani 1 1 d . . .
H8A H 0.2199 0.2318 -0.0306 0.043 Uiso 1 1 calc R . .
H8B H 0.2825 0.2760 -0.0841 0.043 Uiso 1 1 calc R . .
H8C H 0.1849 0.2339 -0.1346 0.043 Uiso 1 1 calc R . .
C9 C -0.0407(4) 0.22585(18) -0.0205(3) 0.0332(12) Uani 1 1 d . . .
H9A H -0.0572 0.2024 -0.0720 0.050 Uiso 1 1 calc R . .
H9B H -0.1143 0.2281 0.0063 0.050 Uiso 1 1 calc R . .
H9C H 0.0271 0.2106 0.0215 0.050 Uiso 1 1 calc R . .
C10 C -0.2222(4) 0.32768(19) -0.0580(3) 0.0311(12) Uani 1 1 d . . .
H10A H -0.2482 0.3649 -0.0485 0.047 Uiso 1 1 calc R . .
H10B H -0.2348 0.3048 -0.0089 0.047 Uiso 1 1 calc R . .
H10C H -0.2707 0.3134 -0.1120 0.047 Uiso 1 1 calc R . .
C11 C 0.1092(4) 0.41916(19) 0.0386(3) 0.0246(11) Uani 1 1 d . . .
C12 C 0.1096(4) 0.35104(16) 0.2492(2) 0.0213(10) Uani 1 1 d . . .
H12A H 0.0644 0.3484 0.2985 0.026 Uiso 1 1 calc R . .
H12B H 0.1670 0.3200 0.2532 0.026 Uiso 1 1 calc R . .
C13 C 0.1840(4) 0.40436(17) 0.2577(3) 0.0252(11) Uani 1 1 d . . .
H13A H 0.1978 0.4166 0.3191 0.030 Uiso 1 1 calc R . .
H13B H 0.1367 0.4328 0.2216 0.030 Uiso 1 1 calc R . .
C14 C -0.0856(4) 0.28525(17) 0.1685(2) 0.0218(10) Uani 1 1 d . . .
C15 C -0.0223(4) 0.23628(17) 0.1897(3) 0.0262(11) Uani 1 1 d . . .
H15 H 0.0644 0.2354 0.1941 0.031 Uiso 1 1 calc R . .
C16 C -0.0841(4) 0.18966(18) 0.2042(3) 0.0307(12) Uani 1 1 d . . .
H16 H -0.0401 0.1569 0.2188 0.037 Uiso 1 1 calc R . .
C17 C -0.2105(4) 0.19054(19) 0.1975(3) 0.0335(12) Uani 1 1 d . . .
H17 H -0.2531 0.1582 0.2070 0.040 Uiso 1 1 calc R . .
C18 C -0.2748(4) 0.2382(2) 0.1769(3) 0.0380(13) Uani 1 1 d . . .
H18 H -0.3614 0.2387 0.1731 0.046 Uiso 1 1 calc R . .
C19 C -0.2132(4) 0.28511(18) 0.1621(3) 0.0251(11) Uani 1 1 d . . .
H19 H -0.2581 0.3176 0.1473 0.030 Uiso 1 1 calc R . .
C20 C -0.1078(3) 0.39996(16) 0.1663(3) 0.0211(10) Uani 1 1 d . . .
C21 C -0.1551(4) 0.43693(17) 0.1034(3) 0.0257(11) Uani 1 1 d . . .
H21 H -0.1303 0.4355 0.0481 0.031 Uiso 1 1 calc R . .
C22 C -0.2381(4) 0.47628(19) 0.1186(3) 0.0347(12) Uani 1 1 d . . .
H22 H -0.2721 0.5005 0.0733 0.042 Uiso 1 1 calc R . .
C23 C -0.2713(4) 0.48023(19) 0.1996(3) 0.0344(12) Uani 1 1 d . . .
H23 H -0.3261 0.5079 0.2109 0.041 Uiso 1 1 calc R . .
C24 C -0.2250(4) 0.4442(2) 0.2635(3) 0.0372(13) Uani 1 1 d . . .
H24 H -0.2476 0.4469 0.3194 0.045 Uiso 1 1 calc R . .
C25 C -0.1452(4) 0.40376(19) 0.2471(3) 0.0329(12) Uani 1 1 d . . .
H25 H -0.1154 0.3782 0.2915 0.039 Uiso 1 1 calc R . .
C26 C 0.3850(4) 0.46402(17) 0.2125(3) 0.0256(11) Uani 1 1 d . . .
C27 C 0.4014(4) 0.48419(18) 0.1319(3) 0.0324(12) Uani 1 1 d . . .
H27 H 0.3907 0.4609 0.0826 0.039 Uiso 1 1 calc R . .
C28 C 0.4333(4) 0.5378(2) 0.1233(3) 0.0425(14) Uani 1 1 d . . .
H28 H 0.4437 0.5512 0.0679 0.051 Uiso 1 1 calc R . .
C29 C 0.4503(4) 0.5721(2) 0.1939(4) 0.0429(14) Uani 1 1 d . . .
H29 H 0.4728 0.6089 0.1876 0.052 Uiso 1 1 calc R . .
C30 C 0.4342(5) 0.5525(2) 0.2745(4) 0.0462(15) Uani 1 1 d . . .
H30 H 0.4450 0.5761 0.3235 0.055 Uiso 1 1 calc R . .
C31 C 0.4023(4) 0.49865(18) 0.2839(3) 0.0361(13) Uani 1 1 d . . .
H31 H 0.3922 0.4854 0.3395 0.043 Uiso 1 1 calc R . .
C32 C 0.4338(4) 0.36576(16) 0.3148(3) 0.0227(10) Uani 1 1 d . . .
C33 C 0.5486(4) 0.3485(2) 0.3011(3) 0.0387(13) Uani 1 1 d . . .
H33 H 0.5722 0.3547 0.2462 0.046 Uiso 1 1 calc R . .
C34 C 0.6285(4) 0.3227(2) 0.3661(3) 0.0449(15) Uani 1 1 d . . .
H34 H 0.7068 0.3112 0.3560 0.054 Uiso 1 1 calc R . .
C35 C 0.5943(5) 0.3135(2) 0.4458(3) 0.0432(14) Uani 1 1 d . . .
H35 H 0.6489 0.2952 0.4903 0.052 Uiso 1 1 calc R . .
C36 C 0.4830(4) 0.3305(2) 0.4614(3) 0.0412(14) Uani 1 1 d . . .
H36 H 0.4605 0.3244 0.5166 0.049 Uiso 1 1 calc R . .
C37 C 0.4026(4) 0.35676(19) 0.3962(3) 0.0342(12) Uani 1 1 d . . .
H37 H 0.3253 0.3687 0.4073 0.041 Uiso 1 1 calc R . .
C38 C 0.1953(13) 0.5007(5) 0.4690(10) 0.083(6) Uiso 0.383(5) 1 d PD A 1
C39 C 0.0972(11) 0.4628(5) 0.4519(8) 0.045(4) Uiso 0.383(5) 1 d PD A 1
H39 H 0.0283 0.4735 0.4100 0.053 Uiso 0.383(5) 1 calc PR A 1
C40 C 0.0906(13) 0.4163(5) 0.4861(9) 0.068(5) Uiso 0.383(5) 1 d PD A 1
H40 H 0.0264 0.3918 0.4640 0.082 Uiso 0.383(5) 1 calc PR A 1
C41 C 0.1828(15) 0.4019(8) 0.5590(13) 0.115(9) Uiso 0.383(5) 1 d PD A 1
H41 H 0.1754 0.3712 0.5945 0.138 Uiso 0.383(5) 1 calc PR A 1
C42 C 0.2791(13) 0.4346(5) 0.5732(10) 0.068(5) Uiso 0.383(5) 1 d PD A 1
H42 H 0.3477 0.4226 0.6142 0.082 Uiso 0.383(5) 1 calc PR A 1
C43 C 0.2909(14) 0.4861(6) 0.5337(11) 0.060(6) Uiso 0.383(5) 1 d PD A 1
H43 H 0.3603 0.5088 0.5509 0.072 Uiso 0.383(5) 1 calc PR A 1
C44 C 0.1713(15) 0.5530(5) 0.4172(10) 0.058(4) Uiso 0.383(5) 1 d PD A 1
H44A H 0.1816 0.5840 0.4571 0.088 Uiso 0.383(5) 1 calc PR A 1
H44B H 0.0873 0.5527 0.3842 0.088 Uiso 0.383(5) 1 calc PR A 1
H44C H 0.2294 0.5560 0.3767 0.088 Uiso 0.383(5) 1 calc PR A 1
C45 C 0.1856(8) 0.4583(4) 0.5003(6) 0.063(3) Uiso 0.617(5) 1 d PD A 2
C46 C 0.1070(9) 0.4862(4) 0.4341(6) 0.061(3) Uiso 0.617(5) 1 d PD A 2
H46 H 0.0328 0.4682 0.4104 0.073 Uiso 0.617(5) 1 calc PR A 2
C47 C 0.1226(11) 0.5320(5) 0.4023(9) 0.114(5) Uiso 0.617(5) 1 d PD A 2
H47 H 0.0679 0.5473 0.3547 0.137 Uiso 0.617(5) 1 calc PR A 2
C48 C 0.2390(9) 0.5603(4) 0.4486(7) 0.076(3) Uiso 0.617(5) 1 d PD A 2
H48 H 0.2546 0.5971 0.4358 0.091 Uiso 0.617(5) 1 calc PR A 2
C49 C 0.3138(10) 0.5345(4) 0.5037(7) 0.087(4) Uiso 0.617(5) 1 d PD A 2
H49 H 0.3903 0.5515 0.5248 0.104 Uiso 0.617(5) 1 calc PR A 2
C50 C 0.2953(12) 0.4837(5) 0.5366(10) 0.093(6) Uiso 0.617(5) 1 d PD A 2
H50 H 0.3534 0.4671 0.5809 0.112 Uiso 0.617(5) 1 calc PR A 2
C51 C 0.1660(11) 0.4050(4) 0.5353(9) 0.076(4) Uiso 0.617(5) 1 d PD A 2
H51A H 0.2342 0.3963 0.5825 0.114 Uiso 0.617(5) 1 calc PR A 2
H51B H 0.1618 0.3777 0.4891 0.114 Uiso 0.617(5) 1 calc PR A 2
H51C H 0.0889 0.4049 0.5581 0.114 Uiso 0.617(5) 1 calc PR A 2

loop_
_atom_site_aniso_label
_atom_site_aniso_U_11
_atom_site_aniso_U_22
_atom_site_aniso_U_33
_atom_site_aniso_U_23
_atom_site_aniso_U_13
_atom_site_aniso_U_12
I1 0.02550(15) 0.02664(15) 0.03455(16) 0.00515(13) 0.00828(12) 0.00347(12)
Ga1 0.0164(2) 0.0238(2) 0.0220(2) 0.00034(19) 0.00487(18) 0.00152(19)
Fe1 0.0171(3) 0.0209(3) 0.0201(3) 0.0002(2) 0.0039(2) 0.0005(2)
P1 0.0157(5) 0.0233(6) 0.0223(5) 0.0011(5) 0.0052(4) 0.0011(5)
O1 0.0355(18) 0.0177(16) 0.0390(18) -0.0001(14) 0.0058(14) -0.0007(14)
C1 0.023(2) 0.023(2) 0.020(2) -0.0056(18) 0.0007(17) 0.0024(18)
I2 0.02131(15) 0.04131(18) 0.03404(16) 0.00474(14) 0.01138(12) 0.00057(13)
P2 0.0177(5) 0.0244(6) 0.0232(6) 0.0006(5) 0.0037(4) -0.0009(5)
C2 0.024(2) 0.028(2) 0.017(2) -0.0045(18) 0.0047(17) -0.0026(19)
C3 0.023(2) 0.025(2) 0.019(2) -0.0046(18) 0.0040(17) 0.0011(18)
C4 0.026(2) 0.024(2) 0.021(2) -0.0024(18) 0.0031(18) 0.0017(19)
C5 0.027(2) 0.026(2) 0.016(2) -0.0062(18) 0.0012(18) 0.0008(19)
C6 0.033(3) 0.036(3) 0.023(2) 0.001(2) 0.001(2) 0.004(2)
C7 0.034(3) 0.040(3) 0.026(2) 0.001(2) 0.010(2) -0.004(2)
C8 0.026(2) 0.029(2) 0.029(2) -0.010(2) 0.0007(19) 0.005(2)
C9 0.032(3) 0.032(3) 0.036(3) -0.002(2) 0.006(2) -0.004(2)
C10 0.021(2) 0.038(3) 0.034(3) -0.001(2) 0.001(2) 0.002(2)
C11 0.018(2) 0.039(3) 0.017(2) 0.0033(19) 0.0033(17) 0.009(2)
C12 0.016(2) 0.028(2) 0.021(2) 0.0026(18) 0.0060(17) 0.0030(18)
C13 0.024(2) 0.025(2) 0.026(2) -0.0023(19) 0.0021(19) 0.0004(19)
C14 0.018(2) 0.032(2) 0.016(2) 0.0011(18) 0.0057(17) -0.0036(19)
C15 0.020(2) 0.031(2) 0.026(2) 0.007(2) -0.0004(18) -0.001(2)
C16 0.034(3) 0.030(3) 0.026(2) 0.006(2) 0.002(2) -0.003(2)
C17 0.031(3) 0.039(3) 0.031(3) 0.007(2) 0.006(2) -0.013(2)
C18 0.020(2) 0.054(3) 0.041(3) 0.000(2) 0.006(2) -0.005(2)
C19 0.018(2) 0.029(2) 0.028(2) 0.004(2) 0.0027(18) 0.0004(19)
C20 0.013(2) 0.025(2) 0.027(2) -0.0018(18) 0.0078(17) -0.0018(17)
C21 0.023(2) 0.025(2) 0.029(2) 0.0002(19) 0.0066(19) 0.0022(19)
C22 0.021(2) 0.032(3) 0.050(3) 0.007(2) 0.005(2) 0.009(2)
C23 0.023(2) 0.031(3) 0.052(3) -0.004(2) 0.012(2) 0.007(2)
C24 0.034(3) 0.047(3) 0.035(3) -0.004(2) 0.019(2) 0.008(2)
C25 0.030(2) 0.038(3) 0.034(3) 0.005(2) 0.014(2) 0.003(2)
C26 0.015(2) 0.026(2) 0.033(2) 0.003(2) -0.0010(18) -0.0001(19)
C27 0.028(2) 0.029(3) 0.039(3) 0.007(2) 0.003(2) 0.004(2)
C28 0.035(3) 0.037(3) 0.055(3) 0.013(3) 0.006(2) -0.001(2)
C29 0.024(3) 0.029(3) 0.075(4) 0.016(3) 0.007(3) 0.001(2)
C30 0.042(3) 0.031(3) 0.065(4) -0.010(3) 0.007(3) -0.005(2)
C31 0.036(3) 0.029(3) 0.044(3) 0.003(2) 0.008(2) -0.002(2)
C32 0.021(2) 0.019(2) 0.028(2) 0.0012(18) 0.0022(18) -0.0044(18)
C33 0.027(3) 0.060(3) 0.029(2) 0.004(2) 0.005(2) 0.002(2)
C34 0.026(3) 0.071(4) 0.036(3) 0.006(3) 0.001(2) 0.019(3)
C35 0.040(3) 0.048(3) 0.038(3) 0.010(2) -0.005(2) 0.007(3)
C36 0.037(3) 0.055(3) 0.030(3) 0.011(2) 0.001(2) -0.005(3)
C37 0.026(2) 0.039(3) 0.038(3) 0.009(2) 0.007(2) 0.000(2)

loop_
_atom_type_symbol
_atom_type_description
_atom_type_scat_dispersion_real
_atom_type_scat_dispersion_imag
_atom_type_scat_source
C C 0.0033 0.0016 'International Tables Vol C Tables 4.2.6.8 and 6.1.1.4'
H H 0.0000 0.0000 'International Tables Vol C Tables 4.2.6.8 and 6.1.1.4'
O O 0.0106 0.0060 'International Tables Vol C Tables 4.2.6.8 and 6.1.1.4'
P P 0.1023 0.0942 'International Tables Vol C Tables 4.2.6.8 and 6.1.1.4'
Fe Fe 0.3463 0.8444 'International Tables Vol C Tables 4.2.6.8 and 6.1.1.4'
Ga Ga 0.2307 1.6083 'International Tables Vol C Tables 4.2.6.8 and 6.1.1.4'
I I -0.4742 1.8119 'International Tables Vol C Tables 4.2.6.8 and 6.1.1.4'

loop_
_geom_angle_atom_site_label_1
_geom_angle_atom_site_label_2
_geom_angle_atom_site_label_3
_geom_angle
Fe1 Ga1 P2 109.79(4)
Fe1 Ga1 I2 126.55(3)
P2 Ga1 I2 96.35(3)
Fe1 Ga1 I1 122.35(3)
P2 Ga1 I1 97.86(3)
I2 Ga1 I1 97.80(2)
C11 Fe1 C1 90.53(17)
C11 Fe1 C2 95.95(17)
C1 Fe1 C2 40.14(15)
C11 Fe1 C5 120.69(17)
C1 Fe1 C5 38.80(16)
C2 Fe1 C5 66.02(16)
C11 Fe1 C4 156.35(17)
C1 Fe1 C4 65.85(16)
C2 Fe1 C4 65.53(16)
C5 Fe1 C4 39.64(15)
C11 Fe1 C3 131.63(18)
C1 Fe1 C3 66.20(15)
C2 Fe1 C3 39.12(15)
C5 Fe1 C3 65.77(15)
C4 Fe1 C3 38.66(15)
C11 Fe1 P1 92.77(14)
C1 Fe1 P1 127.48(12)
C2 Fe1 P1 164.70(12)
C5 Fe1 P1 98.70(12)
C4 Fe1 P1 102.48(12)
C3 Fe1 P1 135.32(12)
C11 Fe1 Ga1 86.65(13)
C1 Fe1 Ga1 139.93(12)
C2 Fe1 Ga1 100.43(12)
C5 Fe1 Ga1 149.53(12)
C4 Fe1 Ga1 110.28(11)
C3 Fe1 Ga1 86.36(11)
P1 Fe1 Ga1 92.59(4)
C14 P1 C20 100.95(18)
C14 P1 C12 99.72(18)
C20 P1 C12 98.59(18)
C14 P1 Fe1 119.44(13)
C20 P1 Fe1 116.79(14)
C12 P1 Fe1 117.71(13)
C5 C1 C2 108.2(4)
C5 C1 C6 126.2(4)
C2 C1 C6 125.3(4)
C5 C1 Fe1 71.7(2)
C2 C1 Fe1 70.1(2)
C6 C1 Fe1 129.1(3)
C32 P2 C26 106.02(19)
C32 P2 C13 106.33(19)
C26 P2 C13 103.33(19)
C32 P2 Ga1 115.11(14)
C26 P2 Ga1 122.64(15)
C13 P2 Ga1 101.52(14)
C3 C2 C1 107.9(4)
C3 C2 C7 126.0(4)
C1 C2 C7 125.5(4)
C3 C2 Fe1 71.8(2)
C1 C2 Fe1 69.8(2)
C7 C2 Fe1 130.4(3)
C4 C3 C2 108.0(4)
C4 C3 C8 125.5(4)
C2 C3 C8 125.8(4)
C4 C3 Fe1 70.5(2)
C2 C3 Fe1 69.0(2)
C8 C3 Fe1 133.8(3)
C3 C4 C5 108.1(4)
C3 C4 C9 124.7(4)
C5 C4 C9 126.1(4)
C3 C4 Fe1 70.8(2)
C5 C4 Fe1 69.8(2)
C9 C4 Fe1 134.0(3)
C1 C5 C4 107.8(4)
C1 C5 C10 126.2(4)
C4 C5 C10 125.4(4)
C1 C5 Fe1 69.5(2)
C4 C5 Fe1 70.5(2)
C10 C5 Fe1 132.3(3)
O1 C11 Fe1 175.8(4)
C13 C12 P1 113.1(3)
C12 C13 P2 111.1(3)
C19 C14 C15 118.1(4)
C19 C14 P1 122.1(3)
C15 C14 P1 119.8(3)
C16 C15 C14 120.9(4)
C15 C16 C17 120.0(4)
C18 C17 C16 120.3(4)
C17 C18 C19 120.0(4)
C18 C19 C14 120.8(4)
C21 C20 C25 117.7(4)
C21 C20 P1 122.0(3)
C25 C20 P1 120.3(3)
C20 C21 C22 121.5(4)
C23 C22 C21 119.9(4)
C24 C23 C22 119.7(4)
C23 C24 C25 120.3(4)
C24 C25 C20 120.9(4)
C31 C26 C27 118.8(4)
C31 C26 P2 120.3(3)
C27 C26 P2 120.7(3)
C28 C27 C26 120.4(5)
C29 C28 C27 120.8(5)
C28 C29 C30 119.4(5)
C29 C30 C31 120.3(5)
C30 C31 C26 120.3(5)
C37 C32 C33 118.1(4)
C37 C32 P2 124.4(3)
C33 C32 P2 117.4(3)
C34 C33 C32 120.9(4)
C33 C34 C35 119.7(5)
C36 C35 C34 120.6(5)
C35 C36 C37 119.8(5)
C36 C37 C32 120.9(4)
C43 C38 C39 115.4(11)
C43 C38 C44 130.8(12)
C39 C38 C44 113.6(11)
C40 C39 C38 127.7(12)
C39 C40 C41 118.1(13)
C42 C41 C40 115.0(14)
C41 C42 C43 126.9(14)
C38 C43 C42 115.8(12)
C50 C45 C46 117.4(9)
C50 C45 C51 115.4(9)
C46 C45 C51 127.2(9)
C47 C46 C45 128.2(10)
C46 C47 C48 112.7(10)
C49 C48 C47 119.3(10)
C48 C49 C50 126.2(11)
C49 C50 C45 115.5(11)

loop_
_geom_bond_atom_site_label_1
_geom_bond_atom_site_label_2
_geom_bond_distance
I1 Ga1 2.6855(7)
Ga1 Fe1 2.3558(10)
Ga1 P2 2.5288(12)
Ga1 I2 2.6416(8)
Fe1 C11 1.726(5)
Fe1 C1 2.103(4)
Fe1 C2 2.107(4)
Fe1 C5 2.131(4)
Fe1 C4 2.140(4)
Fe1 C3 2.144(4)
Fe1 P1 2.2107(13)
P1 C14 1.835(4)
P1 C20 1.842(4)
P1 C12 1.847(4)
O1 C11 1.161(5)
C1 C5 1.406(6)
C1 C2 1.445(6)
C1 C6 1.498(6)
P2 C32 1.812(4)
P2 C26 1.815(4)
P2 C13 1.825(4)
C2 C3 1.424(6)
C2 C7 1.497(6)
C3 C4 1.418(6)
C3 C8 1.498(6)
C4 C5 1.448(6)
C4 C9 1.500(6)
C5 C10 1.502(6)
C12 C13 1.544(6)
C14 C19 1.398(6)
C14 C15 1.405(6)
C15 C16 1.376(6)
C16 C17 1.384(6)
C17 C18 1.381(7)
C18 C19 1.382(6)
C20 C21 1.373(6)
C20 C25 1.397(6)
C21 C22 1.384(6)
C22 C23 1.379(6)
C23 C24 1.365(6)
C24 C25 1.384(6)
C26 C31 1.389(6)
C26 C27 1.392(6)
C27 C28 1.380(6)
C28 C29 1.374(7)
C29 C30 1.385(7)
C30 C31 1.388(6)
C32 C37 1.390(6)
C32 C33 1.391(6)
C33 C34 1.379(6)
C34 C35 1.380(7)
C35 C36 1.363(7)
C36 C37 1.387(6)
C38 C43 1.375(14)
C38 C39 1.422(14)
C38 C44 1.519(14)
C39 C40 1.271(13)
C40 C41 1.432(15)
C41 C42 1.324(15)
C42 C43 1.425(14)
C45 C50 1.394(13)
C45 C46 1.407(11)
C45 C51 1.454(12)
C46 C47 1.254(12)
C47 C48 1.531(13)
C48 C49 1.257(11)
C49 C50 1.381(13)
